data_9009445
loop_
_publ_author_name
'Pastor-Rodriguez J'
'Taylor, H. F. W.'

_publ_section_title
;
 Crystal structure of coalingite
 Note: occupancies altered to match formula
;
_journal_name_full 'Mineralogical Magazine'
_journal_page_first 286
_journal_page_last 294
_journal_paper_doi 10.1180/minmag.1971.038.295.02
_journal_volume 38
_journal_year 1971
_chemical_compound_source 'New Idria serpentinite, Coalinga, California, USA'
_chemical_formula_sum 'C0.03 H7.64 Fe0.11 Mg0.87 Mn0.02 O2.48'
_chemical_name_mineral Coalingite
_space_group_IT_number 166
_symmetry_space_group_name_Hall '-R 3 2"'
_symmetry_space_group_name_H-M 'R -3 m :H'
_cell_angle_alpha 90
_cell_angle_beta 90
_cell_angle_gamma 120
_cell_formula_units_Z 6
_cell_length_a 3.12
_cell_length_b 3.12
_cell_length_c 37.4
_cell_volume 315.291
_database_code_amcsd 0014454
_exptl_crystal_density_diffrn 2.406
_cod_original_sg_symbol_H-M 'R -3 m'
_cod_original_formula_sum 'Mg.87 Fe.11 Mn.02 O2.48 C.03 H7.64'
_cod_database_code 9009445

loop_
_space_group_symop_operation_xyz
x,y,z
2/3+x,1/3+y,1/3+z
1/3+x,2/3+y,2/3+z
x,x-y,z
2/3+x,1/3+x-y,1/3+z
1/3+x,2/3+x-y,2/3+z
y,x,-z
2/3+y,1/3+x,1/3-z
1/3+y,2/3+x,2/3-z
-x+y,y,z
2/3-x+y,1/3+y,1/3+z
1/3-x+y,2/3+y,2/3+z
-x,-x+y,-z
2/3-x,1/3-x+y,1/3-z
1/3-x,2/3-x+y,2/3-z
-y,-x,z
2/3-y,1/3-x,1/3+z
1/3-y,2/3-x,2/3+z
x-y,-y,-z
2/3+x-y,1/3-y,1/3-z
1/3+x-y,2/3-y,2/3-z
y,-x+y,-z
2/3+y,1/3-x+y,1/3-z
1/3+y,2/3-x+y,2/3-z
-x+y,-x,z
2/3-x+y,1/3-x,1/3+z
1/3-x+y,2/3-x,2/3+z
-x,-y,-z
2/3-x,1/3-y,1/3-z
1/3-x,2/3-y,2/3-z
-y,x-y,z
2/3-y,1/3+x-y,1/3+z
1/3-y,2/3+x-y,2/3+z
x-y,x,-z
2/3+x-y,1/3+x,1/3-z
1/3+x-y,2/3+x,2/3-z

loop_
_atom_site_label
_atom_site_fract_x
_atom_site_fract_y
_atom_site_fract_z
_atom_site_occupancy
_atom_site_U_iso_or_equiv
_atom_site_type_symbol
_atom_site_attached_hydrogens
Mg 0.33333 0.66667 0.10470 0.87000 ? Mg 0
Fe3+ 0.33333 0.66667 0.10470 0.10000 ? Fe 0
Mn 0.33333 0.66667 0.10470 0.02000 ? Mn 0
Fe2+ 0.33333 0.66667 0.10470 0.01000 ? Fe 0
O-H1 0.00000 0.00000 0.07600 1.00000 0.07726 O 1
O-H2 0.66667 0.33333 0.13200 1.00000 0.03166 O 1
C 0.33333 0.66667 0.33333 0.03000 ? C 0
Oc4 0.10500 0.21000 0.00000 0.03000 0.03800 O 0
Wat3 0.10500 0.21000 0.00000 0.09000 0.03800 O 2
O-H4 0.10500 0.21000 0.00000 0.04000 0.03800 O 1

loop_
_cod_changelog_entry_id
_cod_changelog_entry_author
_cod_changelog_entry_date
_cod_changelog_entry_text
1
;cod-tools version 3.8.0
Id: cif_guess_AMCSD_atom_types 9581 2023-05-17 12:35:41Z saulius
;
2023-05-18T11:40:23+03:00
;Derived atom types and hydrogen counts
from atom names that follow the AMCSD naming convention
(Wat == water, O-H == hydroxyl).
;

loop_
_cod_related_entry_id
_cod_related_entry_database
_cod_related_entry_code
1 AMCSD 0014454
